data_2105015
loop_
_publ_author_name
'Siegler, Maxime A.'
'Hao, Xiang'
'Parkin, Sean'
'Brock, Carolyn Pratt'

_publ_section_title
;
 [Ni(H~2~O)~6~](NO~3~)~2~&#x00B7;(15-crown-5)&#x00B7;2H~2~O: three phase
 transitions and an intermediate modulated phase stable over a range of
 <i>ca</i> 40K
;
_journal_issue 6
_journal_name_full 'Acta Crystallographica Section B'
_journal_page_first 486
_journal_page_last 498
_journal_paper_doi 10.1107/S0108768111045897
_journal_volume 67
_journal_year 2011
_chemical_formula_moiety 'C10 H20 O5, H12 Ni O6 2+, 2(N O3 1-), 2(H2 O)'
_chemical_formula_sum 'C10 H36 N2 Ni O19'
_chemical_formula_weight 547.12
_chemical_name_systematic 'hexaquanickel(II) nitrate (15-crown-5) dihydrate'
_space_group_IT_number 11
_symmetry_cell_setting monoclinic
_symmetry_space_group_name_Hall '-P 2yb'
_symmetry_space_group_name_H-M 'P 1 21/m 1'
_atom_sites_solution_hydrogens geom
_atom_sites_solution_primary direct
_atom_sites_solution_secondary difmap
_audit_creation_method SHELXL-97
_cell_angle_alpha 90.00
_cell_angle_beta 100.760(10)
_cell_angle_gamma 90.00
_cell_formula_units_Z 2
_cell_length_a 12.3190(10)
_cell_length_b 12.5450(10)
_cell_length_c 8.0570(10)
_cell_measurement_reflns_used 2938
_cell_measurement_temperature 263(2)
_cell_measurement_theta_max 27.48
_cell_measurement_theta_min 1.00
_cell_volume 1223.3(2)
_computing_cell_refinement 'DENZO-SMN (Nonius, 1997)'
_computing_data_collection 'COLLECT (Nonius, 1997)'
_computing_data_reduction 'DENZO-SMN (Nonius, 1997)'
_computing_molecular_graphics 'Mercury (Macrae et al., 2008)'
_computing_publication_material 'SHELX-97 and local procedures'
_computing_structure_refinement 'SHELXL-97 (Sheldrick, 2008)'
_computing_structure_solution 'SHELXS-97 (Sheldrick, 2008)'
_diffrn_ambient_temperature 263(2)
_diffrn_detector_area_resol_mean 18
_diffrn_measured_fraction_theta_full 0.999
_diffrn_measured_fraction_theta_max 0.999
_diffrn_measurement_device_type 'Nonius KappaCCD diffractometer'
_diffrn_measurement_method '\w scans at fixed \c = 55\%'
_diffrn_radiation_monochromator graphite
_diffrn_radiation_source 'fine-focus sealed tube'
_diffrn_radiation_type MoK\a
_diffrn_radiation_wavelength 0.71073
_diffrn_reflns_av_R_equivalents 0.0339
_diffrn_reflns_av_sigmaI/netI 0.0476
_diffrn_reflns_limit_h_max 15
_diffrn_reflns_limit_h_min -15
_diffrn_reflns_limit_k_max 15
_diffrn_reflns_limit_k_min -15
_diffrn_reflns_limit_l_max 10
_diffrn_reflns_limit_l_min -10
_diffrn_reflns_number 5030
_diffrn_reflns_theta_full 26.49
_diffrn_reflns_theta_max 26.49
_diffrn_reflns_theta_min 1.68
_diffrn_standards_decay_% <2
_exptl_absorpt_coefficient_mu 0.877
_exptl_absorpt_correction_T_max 0.9174
_exptl_absorpt_correction_T_min 0.7788
_exptl_absorpt_correction_type multi-scan
_exptl_absorpt_process_details 'Scalepack (Otwinowski & Minor, 2006)'
_exptl_crystal_colour 'pale green'
_exptl_crystal_density_diffrn 1.485
_exptl_crystal_density_method 'not measured'
_exptl_crystal_description 'elongated parallelepiped'
_exptl_crystal_F_000 580
_exptl_crystal_size_max 0.30
_exptl_crystal_size_mid 0.20
_exptl_crystal_size_min 0.10
_refine_diff_density_max 0.475
_refine_diff_density_min -0.483
_refine_ls_extinction_method none
_refine_ls_goodness_of_fit_ref 1.069
_refine_ls_hydrogen_treatment mixed
_refine_ls_matrix_type full
_refine_ls_number_parameters 194
_refine_ls_number_reflns 2648
_refine_ls_number_restraints 35
_refine_ls_restrained_S_all 1.071
_refine_ls_R_factor_all 0.0834
_refine_ls_R_factor_gt 0.0521
_refine_ls_shift/su_max 0.000
_refine_ls_shift/su_mean 0.000
_refine_ls_structure_factor_coef Fsqd
_refine_ls_weighting_details 'calc w=1/[\s^2^(Fo^2^)+(0.0752P)^2^+0.4020P] where P=(Fo^2^+2Fc^2^)/3'
_refine_ls_weighting_scheme calc
_refine_ls_wR_factor_gt 0.1309
_refine_ls_wR_factor_ref 0.1482
_reflns_number_gt 1832
_reflns_number_total 2648
_reflns_threshold_expression >2sigma(I)
_cod_data_source_file hw5018.cif
_cod_data_source_block 263K_IIb
_cod_original_sg_symbol_H-M 'P 21/m'
_cod_database_code 2105015
_cod_database_fobs_code 2105015

loop_
_symmetry_equiv_pos_as_xyz
'x, y, z'
'-x, y+1/2, -z'
'-x, -y, -z'
'x, -y-1/2, z'

loop_
_atom_site_type_symbol
_atom_site_label
_atom_site_fract_x
_atom_site_fract_y
_atom_site_fract_z
_atom_site_U_iso_or_equiv
_atom_site_adp_type
_atom_site_calc_flag
_atom_site_refinement_flags
_atom_site_occupancy
_atom_site_symmetry_multiplicity
_atom_site_disorder_assembly
_atom_site_disorder_group
O O1 0.0734(3) 0.2500 0.7386(4) 0.0693(10) Uani d SU 1 2 . .
C C1 0.0355(3) 0.3430(4) 0.6497(5) 0.0876(14) Uani d U 1 1 . .
H H1A -0.0418 0.3546 0.6536 0.105 Uiso calc R 1 1 . .
H H1B 0.0429 0.3363 0.5324 0.105 Uiso calc R 1 1 . .
C C2 0.1031(4) 0.4341(4) 0.7302(6) 0.0923(14) Uani d U 1 1 . .
H H2A 0.0754 0.5005 0.6769 0.111 Uiso calc R 1 1 . .
H H2B 0.0995 0.4380 0.8493 0.111 Uiso calc R 1 1 . .
O O2 0.2141(3) 0.4168(2) 0.7095(4) 0.0844(9) Uani d U 1 1 . .
C C3 0.2885(5) 0.4904(4) 0.7958(6) 0.1070(16) Uani d U 1 1 . .
H H3A 0.2756 0.4996 0.9101 0.128 Uiso calc R 1 1 . .
H H3B 0.2792 0.5589 0.7390 0.128 Uiso calc R 1 1 . .
C C4 0.4028(4) 0.4488(4) 0.7991(6) 0.1047(16) Uani d DU 1 1 . .
H H4A 0.4079 0.4239 0.6868 0.126 Uiso calc R 1 1 A 1
H H4B 0.4548 0.5071 0.8267 0.126 Uiso calc R 1 1 A 1
O O3 0.435(3) 0.364(2) 0.916(4) 0.102(5) Uani d PDU 0.50 1 . 1
C C5 0.5233(6) 0.2878(7) 0.9472(12) 0.098(3) Uani d PDU 0.50 1 . 1
H H5A 0.5702 0.3069 0.8677 0.118 Uiso calc PR 0.50 1 . 1
H H5B 0.5648 0.3069 1.0577 0.118 Uiso calc PR 0.50 1 . 1
O O3' 0.414(3) 0.357(2) 0.903(4) 0.102(5) Uani d PDU 0.50 1 . 2
C C6 0.4991(6) 0.3085(8) 0.8296(10) 0.092(3) Uani d PDU 0.50 1 . 2
H H6A 0.5702 0.3331 0.8905 0.110 Uiso calc PR 0.50 1 . 2
H H6B 0.4916 0.3331 0.7139 0.110 Uiso calc PR 0.50 1 . 2
Ni Ni 0.25465(4) 0.2500 0.27075(6) 0.0417(2) Uani d S 1 2 . .
O O6 0.2789(3) 0.2500 0.5275(3) 0.0442(7) Uani d SD 1 2 . .
H H6 0.254(3) 0.202(2) 0.579(4) 0.066 Uiso d D 1 1 . .
O O7 0.2386(3) 0.2500 0.0161(4) 0.125(2) Uani d SD 1 2 . .
H H7 0.186(4) 0.2500 -0.060(7) 0.187 Uiso d SD 1 2 . .
H H7' 0.293(4) 0.2500 -0.029(9) 0.187 Uiso d SD 1 2 . .
O O8 0.13675(19) 0.3649(2) 0.2615(3) 0.0590(6) Uani d D 1 1 . .
H H8C 0.081(2) 0.355(3) 0.187(4) 0.089 Uiso d D 1 1 . .
H H8D 0.157(3) 0.4264(19) 0.251(5) 0.089 Uiso d D 1 1 . .
O O9 0.3738(2) 0.1359(3) 0.2823(4) 0.0825(9) Uani d D 1 1 . .
H H9C 0.435(2) 0.154(4) 0.331(6) 0.124 Uiso d D 1 1 . .
H H9D 0.359(4) 0.076(2) 0.304(7) 0.124 Uiso d D 1 1 . .
N N1 0.6346(4) 0.2500 0.4723(6) 0.0814(17) Uani d S 1 2 . .
O O12 0.5852(3) 0.3361(3) 0.4543(5) 0.1041(12) Uani d . 1 1 . .
O O13 0.7353(3) 0.2500 0.5208(8) 0.134(2) Uani d S 1 2 . .
N N2 -0.1108(4) 0.2500 0.0231(7) 0.0772(14) Uani d S 1 2 . .
O O15 -0.0643(2) 0.3363(3) 0.0604(4) 0.0966(11) Uani d . 1 1 . .
O O16 -0.2036(4) 0.2500 -0.0678(8) 0.120(2) Uani d S 1 2 . .
O O18 0.2357(3) 0.5582(3) 0.2541(6) 0.1041(12) Uani d D 1 1 . .
H H18C 0.249(5) 0.585(4) 0.346(3) 0.156 Uiso d D 1 1 . .
H H18D 0.201(5) 0.600(4) 0.187(5) 0.156 Uiso d D 1 1 . .

loop_
_atom_site_aniso_label
_atom_site_aniso_U_11
_atom_site_aniso_U_22
_atom_site_aniso_U_33
_atom_site_aniso_U_12
_atom_site_aniso_U_13
_atom_site_aniso_U_23
O1 0.066(2) 0.096(3) 0.0460(19) 0.000 0.0111(17) 0.000
C1 0.073(3) 0.131(4) 0.060(2) 0.051(3) 0.016(2) 0.023(3)
C2 0.123(4) 0.088(3) 0.078(3) 0.054(3) 0.051(3) 0.021(2)
O2 0.122(2) 0.0627(19) 0.0804(19) -0.0068(17) 0.0499(17) -0.0157(15)
C3 0.180(4) 0.065(3) 0.090(3) -0.036(3) 0.064(3) -0.021(2)
C4 0.146(4) 0.089(3) 0.096(3) -0.079(3) 0.064(3) -0.039(3)
O3 0.074(10) 0.085(4) 0.164(5) -0.042(6) 0.064(7) -0.040(4)
C5 0.050(4) 0.156(10) 0.095(6) -0.039(4) 0.029(4) -0.045(6)
O3' 0.074(10) 0.085(4) 0.164(5) -0.042(6) 0.064(7) -0.040(4)
C6 0.052(4) 0.176(9) 0.051(4) -0.015(4) 0.021(4) 0.012(5)
Ni 0.0343(3) 0.0595(4) 0.0315(3) 0.000 0.0067(2) 0.000
O6 0.0456(17) 0.060(2) 0.0282(14) 0.000 0.0089(12) 0.000
O7 0.044(2) 0.305(7) 0.0255(17) 0.000 0.0078(15) 0.000
O8 0.0504(14) 0.0498(15) 0.0697(16) 0.0012(12) -0.0073(11) 0.0094(13)
O9 0.0472(14) 0.108(2) 0.085(2) 0.0237(16) -0.0056(14) -0.044(2)
N1 0.046(3) 0.141(6) 0.055(3) 0.000 0.004(2) 0.000
O12 0.064(2) 0.113(3) 0.125(3) -0.0047(19) -0.0063(18) 0.040(2)
O13 0.046(3) 0.184(6) 0.157(5) 0.000 -0.022(3) 0.000
N2 0.050(3) 0.093(4) 0.082(3) 0.000 -0.007(2) 0.000
O15 0.0682(18) 0.084(2) 0.123(3) 0.0092(16) -0.0188(17) -0.032(2)
O16 0.061(3) 0.117(4) 0.158(5) 0.000 -0.045(3) 0.000
O18 0.104(3) 0.0491(19) 0.163(4) 0.0038(16) 0.034(3) 0.010(2)

loop_
_atom_type_symbol
_atom_type_description
_atom_type_scat_dispersion_real
_atom_type_scat_dispersion_imag
_atom_type_scat_source
C C 0.0033 0.0016 'International Tables Vol C Tables 4.2.6.8 and 6.1.1.4'
H H 0.0000 0.0000 'International Tables Vol C Tables 4.2.6.8 and 6.1.1.4'
N N 0.0061 0.0033 'International Tables Vol C Tables 4.2.6.8 and 6.1.1.4'
O O 0.0106 0.0060 'International Tables Vol C Tables 4.2.6.8 and 6.1.1.4'
Ni Ni 0.3393 1.1124 'International Tables Vol C Tables 4.2.6.8 and 6.1.1.4'

loop_
_geom_angle_atom_site_label_1
_geom_angle_atom_site_label_2
_geom_angle_atom_site_label_3
_geom_angle_site_symmetry_1
_geom_angle_site_symmetry_3
_geom_angle
_geom_angle_publ_flag
C1 O1 C1 4_565 . 112.5(5) no
O1 C1 C2 . . 108.1(3) no
O1 C1 H1A . . 110.1 no
C2 C1 H1A . . 110.1 no
O1 C1 H1B . . 110.1 no
C2 C1 H1B . . 110.1 no
H1A C1 H1B . . 108.4 no
O2 C2 C1 . . 107.6(3) no
O2 C2 H2A . . 110.2 no
C1 C2 H2A . . 110.2 no
O2 C2 H2B . . 110.2 no
C1 C2 H2B . . 110.2 no
H2A C2 H2B . . 108.5 no
C3 O2 C2 . . 113.4(4) no
O2 C3 C4 . . 107.9(4) no
O2 C3 H3A . . 110.1 no
C4 C3 H3A . . 110.1 no
O2 C3 H3B . . 110.1 no
C4 C3 H3B . . 110.1 no
H3A C3 H3B . . 108.4 no
O3' C4 O3 . . 11(4) no
O3' C4 C3 . . 106.5(9) no
O3 C4 C3 . . 114.4(8) no
O3' C4 H4A . . 105.7 no
O3 C4 H4A . . 108.7 no
C3 C4 H4A . . 108.7 no
O3' C4 H4B . . 119.3 no
O3 C4 H4B . . 108.7 no
C3 C4 H4B . . 108.7 no
H4A C4 H4B . . 107.6 no
C4 O3 C5 . . 135.9(11) no
C5 C5 O3 4_565 . 131.8(18) no
C5 C5 H5A 4_565 . 104.3 no
O3 C5 H5A . . 104.3 no
C5 C5 H5B 4_565 . 104.3 no
O3 C5 H5B . . 104.3 no
H5A C5 H5B . . 105.6 no
C4 O3' C6 . . 95.7(8) no
O3' C6 C6 . 4_565 115.0(13) no
O3' C6 H6A . . 108.5 no
C6 C6 H6A 4_565 . 108.5 no
O3' C6 H6B . . 108.5 no
C6 C6 H6B 4_565 . 108.5 no
H6A C6 H6B . . 107.5 no
O7 Ni O6 . . 177.23(13) no
O7 Ni O9 . . 88.84(12) no
O6 Ni O9 . . 89.18(11) no
O7 Ni O9 . 4_565 88.84(12) no
O6 Ni O9 . 4_565 89.18(11) no
O9 Ni O9 . 4_565 89.14(19) no
O7 Ni O8 . . 91.63(10) no
O6 Ni O8 . . 90.32(9) no
O9 Ni O8 . . 179.34(10) no
O9 Ni O8 4_565 . 90.41(13) no
O7 Ni O8 . 4_565 91.63(10) no
O6 Ni O8 . 4_565 90.32(9) no
O9 Ni O8 . 4_565 90.41(13) no
O9 Ni O8 4_565 4_565 179.34(10) no
O8 Ni O8 . 4_565 90.03(14) no
Ni O6 H6 . . 121(2) no
Ni O7 H7 . . 133(6) no
Ni O7 H7' . . 121(6) no
H7 O7 H7' . . 106(4) no
Ni O8 H8C . . 114(3) no
Ni O8 H8D . . 116(3) no
H8C O8 H8D . . 107(3) no
Ni O9 H9C . . 115(4) no
Ni O9 H9D . . 118(4) no
H9C O9 H9D . . 113(4) no
O12 N1 O12 4_565 . 122.1(5) no
O12 N1 O13 4_565 . 118.9(3) no
O12 N1 O13 . . 118.9(3) no
O15 N2 O15 4_565 . 122.5(5) no
O15 N2 O16 4_565 . 118.6(2) no
O15 N2 O16 . . 118.6(2) no
H18C O18 H18D . . 109(4) no

loop_
_geom_bond_atom_site_label_1
_geom_bond_atom_site_label_2
_geom_bond_site_symmetry_2
_geom_bond_distance
_geom_bond_publ_flag
O1 C1 4_565 1.402(4) no
O1 C1 . 1.402(4) no
C1 C2 . 1.489(6) no
C1 H1A . 0.9700 no
C1 H1B . 0.9700 no
C2 O2 . 1.424(5) no
C2 H2A . 0.9700 no
C2 H2B . 0.9700 no
O2 C3 . 1.392(5) no
C3 C4 . 1.497(7) no
C3 H3A . 0.9700 no
C3 H3B . 0.9700 no
C4 O3' . 1.420(9) no
C4 O3 . 1.426(9) no
C4 H4A . 0.9700 no
C4 H4B . 0.9700 no
O3 C5 . 1.439(9) no
C5 C5 4_565 0.948(18) no
C5 H5A . 0.9700 no
C5 H5B . 0.9700 no
O3' C6 . 1.428(10) no
C6 C6 4_565 1.468(19) no
C6 H6A . 0.9700 no
C6 H6B . 0.9700 no
Ni O7 . 2.024(3) no
Ni O6 . 2.034(3) no
Ni O9 . 2.040(3) no
Ni O9 4_565 2.040(3) no
Ni O8 . 2.037(2) no
Ni O8 4_565 2.037(2) no
O6 H6 . 0.821(17) no
O7 H7 . 0.80(2) no
O7 H7' . 0.82(2) no
O8 H8C . 0.830(18) no
O8 H8D . 0.820(18) no
O9 H9C . 0.810(18) no
O9 H9D . 0.798(19) no
N1 O12 4_565 1.234(4) no
N1 O12 . 1.234(4) no
N1 O13 . 1.229(6) no
N2 O15 4_565 1.235(3) no
N2 O15 . 1.235(3) no
N2 O16 . 1.238(6) no
O18 H18C . 0.804(19) no
O18 H18D . 0.818(19) no

loop_
_geom_hbond_atom_site_label_D
_geom_hbond_atom_site_label_H
_geom_hbond_atom_site_label_A
_geom_hbond_site_symmetry_A
_geom_hbond_distance_DH
_geom_hbond_distance_HA
_geom_hbond_distance_DA
_geom_hbond_angle_DHA
O6 H6 O2 4_565 0.821(17) 1.941(18) 2.757(3) 173(3)
O7 H7 O1 1_554 0.80(2) 1.93(2) 2.728(5) 173(8)
O7 H7' O3 1_554 0.82(2) 2.36(4) 3.04(3) 141(2)
O8 H8C O15 . 0.830(18) 1.90(2) 2.719(4) 167(4)
O8 H8D O18 . 0.820(18) 1.915(19) 2.721(4) 167(4)
O9 H9C O12 4_565 0.810(18) 1.94(2) 2.735(4) 168(5)
O9 H9D O18 4_565 0.798(19) 2.25(3) 2.955(5) 147(5)
O18 H18C O12 3_666 0.804(19) 2.55(4) 3.195(5) 138(6)
O18 H18C O13 3_666 0.804(19) 2.32(4) 2.994(5) 142(5)
O18 H18D O15 3_565 0.818(19) 2.49(2) 3.260(5) 158(5)
O18 H18D O16 3_565 0.818(19) 2.11(4) 2.824(5) 145(6)

loop_
_geom_torsion_atom_site_label_1
_geom_torsion_atom_site_label_2
_geom_torsion_atom_site_label_3
_geom_torsion_atom_site_label_4
_geom_torsion_site_symmetry_1
_geom_torsion_site_symmetry_4
_geom_torsion
_geom_torsion_publ_flag
C1 O1 C1 C2 4_565 . -164.8(3) no
O1 C1 C2 O2 . . 64.1(4) no
C1 C2 O2 C3 . . -173.2(4) no
C2 O2 C3 C4 . . 166.5(4) no
O2 C3 C4 O3' . . -67(2) no
O2 C3 C4 O3 . . -76(2) no
O3' C4 O3 C5 . . 122(16) no
C3 C4 O3 C5 . . 167(4) no
C4 O3 C5 C5 . 4_565 -121(4) no
O3 C4 O3' C6 . . -67(9) no
C3 C4 O3' C6 . . 155.9(18) no
C4 O3' C6 C6 . 4_565 -149.0(16) no
